data_1530272
loop_
_publ_author_name
'Leimkuehler, M.'
'Mattes, R.'

_publ_section_title
;
 The structure of the (V O2 F4)3- ion: Crystal structure of (N H4)3 V O2
 F4
;
_journal_name_full 'Journal of Solid State Chemistry'
_journal_page_first 260
_journal_page_last 264
_journal_volume 65
_journal_year 1986
_chemical_formula_sum 'F4 H12 N3 O2 V'
_chemical_name_systematic '(N H4)3 (V O2 F4)'
_space_group_IT_number 71
_symmetry_space_group_name_Hall '-I 2 2'
_symmetry_space_group_name_H-M 'I m m m'
_cell_angle_alpha 90
_cell_angle_beta 90
_cell_angle_gamma 90
_cell_formula_units_Z 6
_cell_length_a 9.126
_cell_length_b 18.8179
_cell_length_c 6.264
_cell_volume 1075.730
_citation_journal_id_ASTM JSSCBI
_cod_data_source_file Leimkuehler_JSSCBI_1986_1308.cif
_cod_data_source_block H12F4N3O2V1
_cod_original_cell_volume 1075.73
_cod_original_formula_sum 'H12 F4 N3 O2 V1'
_cod_database_code 1530272

loop_
_symmetry_equiv_pos_as_xyz
x,y,z
-x,-y,z
x,-y,-z
-x,y,-z
-x,-y,-z
x,y,-z
-x,y,z
x,-y,z
x+1/2,y+1/2,z+1/2
-x+1/2,-y+1/2,z+1/2
x+1/2,-y+1/2,-z+1/2
-x+1/2,y+1/2,-z+1/2
-x+1/2,-y+1/2,-z+1/2
x+1/2,y+1/2,-z+1/2
-x+1/2,y+1/2,z+1/2
x+1/2,-y+1/2,z+1/2

loop_
_atom_site_label
_atom_site_type_symbol
_atom_site_fract_x
_atom_site_fract_y
_atom_site_fract_z
_atom_site_occupancy
_atom_site_U_iso_or_equiv
N3 N+5 0.2009 0.5 0.0607 0.5 0.0
N4 N+5 0.4287 0 0 0.5 0.0
F2 F-1 0 0.3965 0.209 1 0.0
F7 F-1 0 0 0.2948 0.33 0.0
F6 F-1 0.1454 0 0.2063 0.16 0.0
F3 F-1 0 0.0992 0 0.33 0.0
O4 O-2 0.209 0 0 0.167 0.0
O2 O-2 0 0.0992 0 0.167 0.0
O5 O-2 0.1454 0 0.2063 0.08 0.0
F8 F-1 0.1425 0.0362 0.1868 0.083 0.0
N1 N+5 0 0.1357 0.5 1 0.0
O7 O-2 0.1425 0.0362 0.1868 0.041 0.0
V2 V+5 0 0.3146 0 1 0.0
O1 O-2 0 0.2569 0.209 1 0.0
N2 N+5 0.271 0.1702 0 1 0.0
O3 O-2 0.0347 0.0949 0.1005 0.041 0.0
F1 F-1 0.2027 0.3254 0 1 0.0
F4 F-1 0.0347 0.0949 0.1005 0.083 0.0
F5 F-1 0.209 0 0 0.33 0.0
O6 O-2 0 0 0.2948 0.167 0.0
V1 V+5 0 0 0 1 0.0
